data_4037088
loop_
_publ_author_name
'Liu, Yang'
'Zhang, Qian'
'Guo, Qing-Hui'
'Wang, Mei-Xiang'

_publ_section_title
;
 Synthesis of Functionalized Azacalix[1]arene[3]pyridine Macrocycles from
 Cu(II)-Mediated Direct Amination Reactions of Arene through High Valent
 Arylcopper(III) Intermediates.
;
_journal_issue 21
_journal_name_full 'The Journal of organic chemistry'
_journal_page_first 10404
_journal_page_last 10410
_journal_paper_doi 10.1021/acs.joc.6b01448
_journal_volume 81
_journal_year 2016
_chemical_formula_moiety 'C H2 Cl2, C29 H26 N8 O2'
_chemical_formula_sum 'C30 H28 Cl2 N8 O2'
_chemical_formula_weight 603.50
_space_group_crystal_system triclinic
_space_group_IT_number 2
_space_group_name_Hall '-P 1'
_space_group_name_H-M_alt 'P -1'
_atom_sites_solution_hydrogens difmap
_atom_sites_solution_primary direct
_audit_creation_date 2016-06-13
_audit_creation_method
;
Olex2 1.2
(compiled 2016.02.19 svn.r3266 for OlexSys, GUI svn.r5155)
;
_cell_angle_alpha 86.795(7)
_cell_angle_beta 79.982(7)
_cell_angle_gamma 81.078(8)
_cell_formula_units_Z 2
_cell_length_a 9.765(2)
_cell_length_b 11.411(3)
_cell_length_c 13.153(4)
_cell_measurement_reflns_used 4503
_cell_measurement_temperature 173.1500
_cell_measurement_theta_max 27.4771
_cell_measurement_theta_min 2.3608
_cell_volume 1425.2(6)
_computing_cell_refinement 'CrystalClear (Rigaku Inc., 2007)'
_computing_data_collection 'CrystalClear (Rigaku Inc., 2007)'
_computing_data_reduction 'CrystalClear (Rigaku Inc., 2007)'
_computing_molecular_graphics 'Olex2 (Dolomanov et al., 2009)'
_computing_publication_material 'Olex2 (Dolomanov et al., 2009)'
_computing_structure_refinement 'XL (Sheldrick, 2008)'
_computing_structure_solution
;
????
;
_diffrn_ambient_temperature 173.1500
_diffrn_detector_area_resol_mean 28.5714
_diffrn_measured_fraction_theta_full 0.989
_diffrn_measured_fraction_theta_max 0.984
_diffrn_measurement_details
;
scan:
	Number of images: 360
	           Slice: -110.0000 - 70.0000
	     Image width: 0.5000
	        Exp time: 8.0000
	   Rotation axis: Omega
	           Omega: 0.0000
	             Chi: 45.0000
	             Phi: 270.0000
	             XTD: 45.1032
	          2theta: -19.9119
scan:
	Number of images: 344
	           Slice: -110.0000 - 62.0000
	     Image width: 0.5000
	        Exp time: 8.0000
	   Rotation axis: Omega
	           Omega: 0.0000
	             Chi: 45.0000
	             Phi: 180.0000
	             XTD: 45.1032
	          2theta: -19.9119
scan:
	Number of images: 280
	           Slice: -80.0000 - 60.0000
	     Image width: 0.5000
	        Exp time: 8.0000
	   Rotation axis: Omega
	           Omega: 0.0000
	             Chi: 45.0000
	             Phi: 90.0000
	             XTD: 45.1032
	          2theta: -19.9119
;
_diffrn_measurement_device
;
Saturn724+ (2x2 bin mode)
;
_diffrn_measurement_device_details
;
AFC10: Fixed Chi 2 circle
;
_diffrn_measurement_device_type 'Bruker P4'
_diffrn_measurement_method dtprofit.ref
_diffrn_orient_matrix_type d*Trek
_diffrn_orient_matrix_UB_11 -0.0971
_diffrn_orient_matrix_UB_12 -0.0402
_diffrn_orient_matrix_UB_13 0.0047
_diffrn_orient_matrix_UB_21 0.0046
_diffrn_orient_matrix_UB_22 0.0129
_diffrn_orient_matrix_UB_23 -0.0877
_diffrn_orient_matrix_UB_31 0.0408
_diffrn_orient_matrix_UB_32 -0.0654
_diffrn_orient_matrix_UB_33 -0.0052
_diffrn_radiation_detector CCD
_diffrn_radiation_monochromator 'Graphite Monochromator'
_diffrn_radiation_type MoK\a
_diffrn_radiation_wavelength 0.71073
_diffrn_reflns_av_R_equivalents 0.0245
_diffrn_reflns_av_unetI/netI 0.0244
_diffrn_reflns_Laue_measured_fraction_full 0.989
_diffrn_reflns_Laue_measured_fraction_max 0.984
_diffrn_reflns_limit_h_max 10
_diffrn_reflns_limit_h_min -12
_diffrn_reflns_limit_k_max 14
_diffrn_reflns_limit_k_min -14
_diffrn_reflns_limit_l_max 17
_diffrn_reflns_limit_l_min -17
_diffrn_reflns_number 14940
_diffrn_reflns_point_group_measured_fraction_full 0.989
_diffrn_reflns_point_group_measured_fraction_max 0.984
_diffrn_reflns_theta_full 26.000
_diffrn_reflns_theta_max 27.490
_diffrn_reflns_theta_min 1.573
_diffrn_source 'Sealed Tube'
_diffrn_source_current 30.0000
_diffrn_source_power 1.5000
_diffrn_source_voltage 50.0000
_exptl_absorpt_coefficient_mu 0.272
_exptl_absorpt_correction_T_max 1.0000
_exptl_absorpt_correction_T_min 0.7958
_exptl_absorpt_correction_type multi-scan
_exptl_absorpt_process_details 'CrystalClear (Rigaku Inc., 2007)'
_exptl_crystal_colour yelloe
_exptl_crystal_density_diffrn 1.406
_exptl_crystal_description block
_exptl_crystal_F_000 628
_exptl_crystal_size_max 0.49
_exptl_crystal_size_mid 0.45
_exptl_crystal_size_min 0.13
_refine_diff_density_max 0.251
_refine_diff_density_min -0.359
_refine_diff_density_rms 0.044
_refine_ls_extinction_method none
_refine_ls_goodness_of_fit_ref 1.107
_refine_ls_hydrogen_treatment refall
_refine_ls_matrix_type full
_refine_ls_number_parameters 491
_refine_ls_number_reflns 6426
_refine_ls_number_restraints 0
_refine_ls_restrained_S_all 1.107
_refine_ls_R_factor_all 0.0462
_refine_ls_R_factor_gt 0.0431
_refine_ls_shift/su_max 0.001
_refine_ls_shift/su_mean 0.000
_refine_ls_structure_factor_coef Fsqd
_refine_ls_weighting_details 'w=1/[\s^2^(Fo^2^)+(0.0445P)^2^+0.6223P] where P=(Fo^2^+2Fc^2^)/3'
_refine_ls_weighting_scheme calc
_refine_ls_wR_factor_gt 0.1034
_refine_ls_wR_factor_ref 0.1059
_reflns_Friedel_coverage 0.000
_reflns_number_gt 6096
_reflns_number_total 6426
_reflns_threshold_expression 'I > 2\s(I)'
_cod_data_source_file jo6b01448_si_003.cif
_cod_data_source_block y
_cod_original_cell_volume 1425.1(6)
_cod_database_code 4037088
_shelxl_version_number 2013-4
_shelx_space_group_comment
;
The symmetry employed for this shelxl refinement is uniquely defined
by the following loop, which should always be used as a source of
symmetry information in preference to the above space-group names.
They are only intended as comments.
;
_diffrn_number_total 6428
_olex2_refinement_description
;
;
_olex2_submission_special_instructions 'No special instructions were received'

loop_
_space_group_symop_operation_xyz
'x, y, z'
'-x, -y, -z'

loop_
_atom_site_label
_atom_site_type_symbol
_atom_site_fract_x
_atom_site_fract_y
_atom_site_fract_z
_atom_site_U_iso_or_equiv
_atom_site_adp_type
_atom_site_occupancy
_atom_site_site_symmetry_order
_atom_site_calc_flag
Cl2 Cl 0.06831(5) 0.80150(4) 0.78232(4) 0.04690(13) Uani 1 1 d
Cl1 Cl -0.09787(7) 0.73735(4) 0.63477(4) 0.05842(16) Uani 1 1 d
C30 C -0.0907(2) 0.83317(17) 0.73323(17) 0.0439(4) Uani 1 1 d
O2 O 0.03798(11) 0.88806(10) 0.37136(10) 0.0355(3) Uani 1 1 d
N7 N 0.54874(13) 0.75531(10) 0.39601(9) 0.0240(2) Uani 1 1 d
N5 N 0.75732(12) 0.66166(10) 0.14805(9) 0.0241(2) Uani 1 1 d
N3 N 0.51420(12) 0.76676(10) 0.02508(9) 0.0216(2) Uani 1 1 d
N1 N 0.24786(12) 0.77693(10) 0.30032(9) 0.0237(2) Uani 1 1 d
O1 O 0.41220(13) 0.61385(9) 0.24348(9) 0.0366(3) Uani 1 1 d
C7 C 0.37663(15) 0.77348(12) 0.02423(10) 0.0223(3) Uani 1 1 d
N4 N 0.74635(13) 0.68918(11) -0.02918(9) 0.0260(3) Uani 1 1 d
N8 N 0.35240(13) 0.88947(11) 0.44840(9) 0.0271(3) Uani 1 1 d
C1 C 0.32351(13) 0.87402(11) 0.26871(11) 0.0207(3) Uani 1 1 d
C4 C 0.45367(15) 1.07179(13) 0.21210(12) 0.0269(3) Uani 1 1 d
N6 N 0.74773(13) 0.62827(11) 0.32636(10) 0.0266(3) Uani 1 1 d
C16 C 0.76003(14) 0.70635(12) 0.23884(11) 0.0235(3) Uani 1 1 d
N2 N 0.28953(12) 0.85433(11) 0.09023(9) 0.0255(3) Uani 1 1 d
C17 C 0.64162(15) 0.66010(12) 0.41087(11) 0.0240(3) Uani 1 1 d
C6 C 0.34404(13) 0.91192(12) 0.16529(11) 0.0213(3) Uani 1 1 d
C2 C 0.36968(14) 0.93326(12) 0.34374(11) 0.0221(3) Uani 1 1 d
C5 C 0.41084(14) 1.01127(12) 0.13749(11) 0.0245(3) Uani 1 1 d
C3 C 0.43319(15) 1.03344(12) 0.31482(12) 0.0259(3) Uani 1 1 d
C14 C 0.79211(15) 0.89736(13) 0.16318(13) 0.0285(3) Uani 1 1 d
C12 C 0.76739(14) 0.73566(13) 0.06539(11) 0.0241(3) Uani 1 1 d
C21 C 0.44430(15) 0.79128(12) 0.47299(11) 0.0229(3) Uani 1 1 d
C15 C 0.77749(15) 0.82426(13) 0.25007(12) 0.0270(3) Uani 1 1 d
C8 C 0.32284(16) 0.70283(14) -0.03877(12) 0.0287(3) Uani 1 1 d
C28 C 0.06632(18) 0.67236(14) 0.36588(13) 0.0323(3) Uani 1 1 d
C11 C 0.60404(15) 0.68823(12) -0.03445(10) 0.0229(3) Uani 1 1 d
C22 C 0.13780(15) 0.86458(16) 0.09796(13) 0.0312(3) Uani 1 1 d
C23 C 0.84834(18) 0.58675(15) -0.06721(14) 0.0349(4) Uani 1 1 d
C29 C 0.10842(15) 0.79329(13) 0.34960(11) 0.0261(3) Uani 1 1 d
C13 C 0.78766(15) 0.85264(13) 0.06785(12) 0.0268(3) Uani 1 1 d
C24 C 0.8021(2) 0.50291(14) 0.31097(15) 0.0357(4) Uani 1 1 d
C19 C 0.52804(19) 0.63495(15) 0.58399(13) 0.0356(4) Uani 1 1 d
C9 C 0.41856(18) 0.62171(14) -0.09932(12) 0.0327(3) Uani 1 1 d
C20 C 0.42933(17) 0.73332(14) 0.57010(11) 0.0288(3) Uani 1 1 d
C26 C 0.29634(16) 0.65601(12) 0.28391(11) 0.0262(3) Uani 1 1 d
C10 C 0.56093(17) 0.61272(13) -0.09884(12) 0.0302(3) Uani 1 1 d
C18 C 0.63564(18) 0.59599(14) 0.50482(12) 0.0335(3) Uani 1 1 d
C27 C 0.17401(18) 0.59355(14) 0.32725(12) 0.0317(3) Uani 1 1 d
C25 C 0.2482(2) 0.95278(19) 0.52565(14) 0.0411(4) Uani 1 1 d
H8 H 0.224(2) 0.7080(16) -0.0381(14) 0.031(5) Uiso 1 1 d
H19 H 0.520(2) 0.5922(18) 0.6491(16) 0.041(5) Uiso 1 1 d
H4 H 0.4954(19) 1.1408(17) 0.1933(14) 0.032(5) Uiso 1 1 d
H28 H -0.028(2) 0.6616(18) 0.3979(15) 0.041(5) Uiso 1 1 d
H13 H 0.7949(19) 0.9001(16) 0.0074(15) 0.031(4) Uiso 1 1 d
H20 H 0.356(2) 0.7588(18) 0.6265(16) 0.041(5) Uiso 1 1 d
H27 H 0.180(2) 0.5076(19) 0.3260(16) 0.045(5) Uiso 1 1 d
H3 H 0.4660(18) 1.0726(15) 0.3676(14) 0.027(4) Uiso 1 1 d
H18 H 0.705(2) 0.5254(19) 0.5133(15) 0.044(5) Uiso 1 1 d
H5 H 0.4262(19) 1.0393(16) 0.0654(15) 0.031(4) Uiso 1 1 d
H22A H 0.103(2) 0.7884(17) 0.1229(15) 0.035(5) Uiso 1 1 d
H10 H 0.628(2) 0.5537(18) -0.1378(15) 0.039(5) Uiso 1 1 d
H9 H 0.383(2) 0.5692(18) -0.1432(15) 0.041(5) Uiso 1 1 d
H14 H 0.8052(19) 0.9794(17) 0.1687(14) 0.034(5) Uiso 1 1 d
H23A H 0.851(2) 0.5812(18) -0.1419(17) 0.045(6) Uiso 1 1 d
H23B H 0.942(2) 0.5991(18) -0.0542(15) 0.042(5) Uiso 1 1 d
H22B H 0.110(2) 0.8849(17) 0.0287(16) 0.038(5) Uiso 1 1 d
H23C H 0.824(2) 0.511(2) -0.0289(17) 0.048(6) Uiso 1 1 d
H22C H 0.091(2) 0.9257(19) 0.1465(16) 0.045(5) Uiso 1 1 d
H15 H 0.780(2) 0.8512(17) 0.3179(15) 0.037(5) Uiso 1 1 d
H24A H 0.878(3) 0.493(2) 0.254(2) 0.064(7) Uiso 1 1 d
H24B H 0.839(3) 0.471(2) 0.368(2) 0.067(7) Uiso 1 1 d
H24C H 0.729(3) 0.461(2) 0.301(2) 0.075(8) Uiso 1 1 d
H25A H 0.199(2) 1.022(2) 0.4980(17) 0.054(6) Uiso 1 1 d
H30A H -0.097(3) 0.911(3) 0.702(2) 0.074(8) Uiso 1 1 d
H30B H -0.169(3) 0.819(2) 0.7883(19) 0.062(7) Uiso 1 1 d
H25B H 0.282(3) 0.961(2) 0.585(2) 0.075(8) Uiso 1 1 d
H25C H 0.173(4) 0.904(3) 0.551(3) 0.108(11) Uiso 1 1 d

loop_
_atom_site_aniso_label
_atom_site_aniso_U_11
_atom_site_aniso_U_22
_atom_site_aniso_U_33
_atom_site_aniso_U_23
_atom_site_aniso_U_13
_atom_site_aniso_U_12
Cl2 0.0398(2) 0.0441(2) 0.0565(3) 0.0019(2) -0.0095(2) -0.00496(18)
Cl1 0.0842(4) 0.0380(2) 0.0550(3) -0.0092(2) -0.0248(3) 0.0029(2)
C30 0.0404(10) 0.0331(9) 0.0556(11) -0.0097(8) -0.0099(9) 0.0077(7)
O2 0.0249(5) 0.0317(6) 0.0465(7) -0.0058(5) 0.0014(5) -0.0004(4)
N7 0.0253(6) 0.0229(6) 0.0230(6) -0.0028(4) -0.0045(5) 0.0003(5)
N5 0.0197(5) 0.0233(6) 0.0278(6) -0.0031(5) -0.0023(5) 0.0003(4)
N3 0.0222(6) 0.0211(5) 0.0214(5) -0.0014(4) -0.0029(4) -0.0030(4)
N1 0.0232(6) 0.0175(5) 0.0292(6) -0.0019(4) -0.0013(5) -0.0026(4)
O1 0.0389(6) 0.0227(5) 0.0445(7) -0.0081(5) -0.0009(5) 0.0025(5)
C7 0.0251(7) 0.0216(6) 0.0203(6) 0.0011(5) -0.0036(5) -0.0045(5)
N4 0.0238(6) 0.0258(6) 0.0260(6) -0.0049(5) -0.0009(5) 0.0015(5)
N8 0.0297(6) 0.0262(6) 0.0217(6) -0.0036(5) -0.0003(5) 0.0042(5)
C1 0.0176(6) 0.0148(6) 0.0281(7) -0.0018(5) -0.0015(5) 0.0005(5)
C4 0.0242(7) 0.0206(6) 0.0360(8) -0.0003(6) -0.0035(6) -0.0051(5)
N6 0.0271(6) 0.0226(6) 0.0276(6) -0.0017(5) -0.0043(5) 0.0040(5)
C16 0.0165(6) 0.0241(6) 0.0290(7) -0.0025(5) -0.0043(5) 0.0010(5)
N2 0.0188(6) 0.0305(6) 0.0276(6) -0.0064(5) -0.0046(5) -0.0019(5)
C17 0.0248(7) 0.0221(6) 0.0258(7) -0.0028(5) -0.0069(5) -0.0013(5)
C6 0.0168(6) 0.0206(6) 0.0253(7) -0.0042(5) -0.0034(5) 0.0018(5)
C2 0.0194(6) 0.0205(6) 0.0242(7) -0.0029(5) -0.0019(5) 0.0030(5)
C5 0.0208(6) 0.0244(7) 0.0267(7) 0.0007(5) -0.0021(5) -0.0009(5)
C3 0.0247(7) 0.0227(6) 0.0313(7) -0.0064(5) -0.0057(6) -0.0030(5)
C14 0.0207(7) 0.0241(7) 0.0409(8) -0.0034(6) -0.0040(6) -0.0046(5)
C12 0.0166(6) 0.0273(7) 0.0270(7) -0.0022(5) -0.0017(5) -0.0004(5)
C21 0.0253(7) 0.0216(6) 0.0230(6) -0.0052(5) -0.0049(5) -0.0040(5)
C15 0.0212(7) 0.0272(7) 0.0326(8) -0.0068(6) -0.0049(6) -0.0017(5)
C8 0.0282(7) 0.0314(7) 0.0292(7) -0.0018(6) -0.0081(6) -0.0089(6)
C28 0.0322(8) 0.0336(8) 0.0344(8) 0.0036(6) -0.0075(6) -0.0149(6)
C11 0.0262(7) 0.0206(6) 0.0208(6) 0.0003(5) -0.0019(5) -0.0029(5)
C22 0.0196(7) 0.0393(9) 0.0352(8) -0.0041(7) -0.0065(6) -0.0025(6)
C23 0.0311(8) 0.0326(8) 0.0359(9) -0.0076(7) 0.0016(7) 0.0056(6)
C29 0.0233(7) 0.0279(7) 0.0276(7) -0.0009(5) -0.0045(5) -0.0050(5)
C13 0.0202(6) 0.0270(7) 0.0323(8) 0.0016(6) -0.0025(6) -0.0037(5)
C24 0.0401(9) 0.0235(7) 0.0383(9) -0.0015(6) -0.0020(8) 0.0064(7)
C19 0.0445(9) 0.0351(8) 0.0257(8) 0.0052(6) -0.0065(7) -0.0026(7)
C9 0.0410(9) 0.0305(8) 0.0299(8) -0.0072(6) -0.0090(7) -0.0097(7)
C20 0.0321(8) 0.0297(7) 0.0236(7) -0.0019(6) -0.0018(6) -0.0040(6)
C26 0.0333(8) 0.0186(6) 0.0274(7) -0.0017(5) -0.0079(6) -0.0024(5)
C10 0.0363(8) 0.0257(7) 0.0277(7) -0.0072(6) -0.0029(6) -0.0027(6)
C18 0.0376(8) 0.0304(8) 0.0303(8) 0.0022(6) -0.0097(6) 0.0048(6)
C27 0.0420(9) 0.0239(7) 0.0338(8) 0.0029(6) -0.0137(7) -0.0119(6)
C25 0.0408(10) 0.0478(10) 0.0269(8) -0.0100(7) -0.0012(7) 0.0155(8)

loop_
_atom_type_symbol
_atom_type_description
_atom_type_scat_dispersion_real
_atom_type_scat_dispersion_imag
_atom_type_scat_source
C C 0.0033 0.0016 'International Tables Vol C Tables 4.2.6.8 and 6.1.1.4'
H H 0.0000 0.0000 'International Tables Vol C Tables 4.2.6.8 and 6.1.1.4'
Cl Cl 0.1484 0.1585 'International Tables Vol C Tables 4.2.6.8 and 6.1.1.4'
N N 0.0061 0.0033 'International Tables Vol C Tables 4.2.6.8 and 6.1.1.4'
O O 0.0106 0.0060 'International Tables Vol C Tables 4.2.6.8 and 6.1.1.4'

loop_
_geom_angle_atom_site_label_1
_geom_angle_atom_site_label_2
_geom_angle_atom_site_label_3
_geom_angle
Cl2 C30 H30A 109.0(17)
Cl2 C30 H30B 109.0(14)
Cl1 C30 Cl2 112.37(10)
Cl1 C30 H30A 105.5(16)
Cl1 C30 H30B 104.8(14)
H30A C30 H30B 116(2)
C17 N7 C21 119.42(12)
C16 N5 C12 117.18(12)
C11 N3 C7 118.95(12)
C29 N1 C1 122.33(11)
C29 N1 C26 110.53(12)
C26 N1 C1 127.09(12)
N3 C7 N2 115.74(12)
N3 C7 C8 122.47(13)
N2 C7 C8 121.79(13)
C12 N4 C23 115.08(12)
C11 N4 C12 113.27(11)
C11 N4 C23 118.25(12)
C2 N8 C25 119.74(13)
C21 N8 C2 117.85(11)
C21 N8 C25 122.25(13)
C6 C1 N1 119.91(12)
C6 C1 C2 121.12(12)
C2 C1 N1 118.90(12)
C5 C4 C3 120.71(13)
C5 C4 H4 119.8(11)
C3 C4 H4 119.4(11)
C16 N6 C24 117.69(12)
C17 N6 C16 118.71(11)
C17 N6 C24 118.88(13)
N5 C16 N6 117.09(12)
N5 C16 C15 123.03(14)
C15 C16 N6 119.86(13)
C7 N2 C6 120.84(11)
C7 N2 C22 119.81(12)
C6 N2 C22 118.29(12)
N7 C17 N6 115.85(12)
N7 C17 C18 122.51(13)
C18 C17 N6 121.63(13)
C1 C6 N2 120.49(12)
C1 C6 C5 118.76(12)
C5 C6 N2 120.64(13)
C1 C2 N8 119.86(12)
C3 C2 N8 120.93(13)
C3 C2 C1 119.20(13)
C4 C5 C6 120.22(13)
C4 C5 H5 119.7(10)
C6 C5 H5 120.1(10)
C4 C3 C2 119.96(13)
C4 C3 H3 121.9(10)
C2 C3 H3 118.1(10)
C15 C14 C13 119.28(14)
C15 C14 H14 120.2(11)
C13 C14 H14 120.6(11)
N5 C12 N4 115.90(12)
N5 C12 C13 124.25(13)
C13 C12 N4 119.72(13)
N7 C21 N8 114.53(12)
N7 C21 C20 122.46(13)
N8 C21 C20 123.01(13)
C16 C15 H15 119.1(11)
C14 C15 C16 118.49(14)
C14 C15 H15 122.4(11)
C7 C8 H8 121.6(11)
C9 C8 C7 117.25(14)
C9 C8 H8 121.1(11)
C29 C28 H28 121.0(12)
C27 C28 C29 108.80(14)
C27 C28 H28 130.1(12)
N3 C11 N4 114.61(12)
N3 C11 C10 122.96(13)
C10 C11 N4 122.42(13)
N2 C22 H22A 111.4(11)
N2 C22 H22B 110.3(11)
N2 C22 H22C 110.1(12)
H22A C22 H22B 107.4(15)
H22A C22 H22C 108.0(16)
H22B C22 H22C 109.6(16)
N4 C23 H23A 109.1(12)
N4 C23 H23B 108.1(12)
N4 C23 H23C 111.1(12)
H23A C23 H23B 109.6(17)
H23A C23 H23C 111.1(17)
H23B C23 H23C 107.8(17)
O2 C29 N1 125.34(13)
O2 C29 C28 128.56(14)
N1 C29 C28 106.08(12)
C14 C13 H13 121.7(11)
C12 C13 C14 117.69(14)
C12 C13 H13 120.6(11)
N6 C24 H24A 111.1(15)
N6 C24 H24B 109.7(16)
N6 C24 H24C 110.3(17)
H24A C24 H24B 106(2)
H24A C24 H24C 111(2)
H24B C24 H24C 109(2)
C20 C19 H19 119.2(12)
C18 C19 C20 121.13(15)
C18 C19 H19 119.6(12)
C8 C9 H9 118.7(12)
C10 C9 C8 121.13(14)
C10 C9 H9 120.2(12)
C21 C20 H20 123.4(12)
C19 C20 C21 117.06(14)
C19 C20 H20 119.5(12)
N1 C26 C27 105.30(12)
O1 C26 N1 126.24(14)
O1 C26 C27 128.46(14)
C11 C10 H10 121.0(12)
C9 C10 C11 117.22(14)
C9 C10 H10 121.7(12)
C17 C18 H18 120.8(12)
C19 C18 C17 117.42(14)
C19 C18 H18 121.8(12)
C28 C27 C26 109.29(13)
C28 C27 H27 128.6(12)
C26 C27 H27 122.1(12)
N8 C25 H25A 112.3(14)
N8 C25 H25B 112.4(17)
N8 C25 H25C 110(2)
H25A C25 H25B 117(2)
H25A C25 H25C 103(2)
H25B C25 H25C 102(2)

loop_
_geom_bond_atom_site_label_1
_geom_bond_atom_site_label_2
_geom_bond_distance
Cl2 C30 1.763(2)
Cl1 C30 1.758(2)
C30 H30A 0.95(3)
C30 H30B 0.98(3)
O2 C29 1.2083(18)
N7 C17 1.3317(18)
N7 C21 1.3383(18)
N5 C16 1.3304(19)
N5 C12 1.3381(19)
N3 C7 1.3356(18)
N3 C11 1.3347(18)
N1 C1 1.4289(17)
N1 C29 1.3916(19)
N1 C26 1.4034(18)
O1 C26 1.2020(19)
C7 N2 1.3847(18)
C7 C8 1.4035(19)
N4 C12 1.4378(19)
N4 C11 1.4051(19)
N4 C23 1.4626(19)
N8 C2 1.4288(18)
N8 C21 1.3835(18)
N8 C25 1.4434(19)
C1 C6 1.394(2)
C1 C2 1.3993(19)
C4 C5 1.387(2)
C4 C3 1.387(2)
C4 H4 0.944(19)
N6 C16 1.4155(19)
N6 C17 1.4031(19)
N6 C24 1.4589(19)
C16 C15 1.401(2)
N2 C6 1.4331(17)
N2 C22 1.4542(19)
C17 C18 1.397(2)
C6 C5 1.394(2)
C2 C3 1.388(2)
C5 H5 0.977(19)
C3 H3 0.970(18)
C14 C15 1.377(2)
C14 C13 1.390(2)
C14 H14 0.973(19)
C12 C13 1.382(2)
C21 C20 1.400(2)
C15 H15 0.96(2)
C8 C9 1.386(2)
C8 H8 0.957(19)
C28 C29 1.494(2)
C28 C27 1.321(2)
C28 H28 0.97(2)
C11 C10 1.398(2)
C22 H22A 1.00(2)
C22 H22B 1.00(2)
C22 H22C 0.98(2)
C23 H23A 0.98(2)
C23 H23B 0.99(2)
C23 H23C 1.02(2)
C13 H13 0.935(19)
C24 H24A 0.96(3)
C24 H24B 0.93(3)
C24 H24C 0.94(3)
C19 C20 1.388(2)
C19 C18 1.383(2)
C19 H19 0.96(2)
C9 C10 1.379(2)
C9 H9 0.99(2)
C20 H20 0.96(2)
C26 C27 1.497(2)
C10 H10 0.96(2)
C18 H18 0.98(2)
C27 H27 0.97(2)
C25 H25A 0.94(2)
C25 H25B 0.91(3)
C25 H25C 0.99(4)

loop_
_geom_torsion_atom_site_label_1
_geom_torsion_atom_site_label_2
_geom_torsion_atom_site_label_3
_geom_torsion_atom_site_label_4
_geom_torsion
N7 C17 C18 C19 0.0(2)
N7 C21 C20 C19 -0.3(2)
N5 C16 C15 C14 0.2(2)
N5 C12 C13 C14 -2.7(2)
N3 C7 N2 C6 -9.44(19)
N3 C7 N2 C22 -177.46(13)
N3 C7 C8 C9 1.8(2)
N3 C11 C10 C9 0.0(2)
N1 C1 C6 N2 0.13(19)
N1 C1 C6 C5 176.21(12)
N1 C1 C2 N8 5.80(18)
N1 C1 C2 C3 -174.86(12)
N1 C26 C27 C28 -0.68(17)
O1 C26 C27 C28 179.25(16)
C7 N3 C11 N4 179.16(12)
C7 N3 C11 C10 0.6(2)
C7 N2 C6 C1 -101.97(16)
C7 N2 C6 C5 82.01(17)
C7 C8 C9 C10 -1.2(2)
N4 C12 C13 C14 173.08(12)
N4 C11 C10 C9 -178.49(14)
N8 C2 C3 C4 177.57(12)
N8 C21 C20 C19 179.22(14)
C1 N1 C29 O2 -0.6(2)
C1 N1 C29 C28 177.80(12)
C1 N1 C26 O1 2.9(2)
C1 N1 C26 C27 -177.16(13)
C1 C6 C5 C4 -1.0(2)
C1 C2 C3 C4 -1.8(2)
N6 C16 C15 C14 178.65(13)
N6 C17 C18 C19 179.30(15)
C16 N5 C12 N4 -172.41(12)
C16 N5 C12 C13 3.5(2)
C16 N6 C17 N7 8.46(19)
C16 N6 C17 C18 -170.89(14)
N2 C7 C8 C9 -177.75(14)
N2 C6 C5 C4 175.07(12)
C17 N7 C21 N8 -178.72(12)
C17 N7 C21 C20 0.9(2)
C17 N6 C16 N5 -125.29(14)
C17 N6 C16 C15 56.16(18)
C6 C1 C2 N8 -177.41(12)
C6 C1 C2 C3 1.92(19)
C2 N8 C21 N7 6.12(18)
C2 N8 C21 C20 -173.45(13)
C2 C1 C6 N2 -176.63(12)
C2 C1 C6 C5 -0.54(19)
C5 C4 C3 C2 0.2(2)
C3 C4 C5 C6 1.2(2)
C12 N5 C16 N6 179.29(12)
C12 N5 C16 C15 -2.2(2)
C12 N4 C11 N3 23.96(17)
C12 N4 C11 C10 -157.43(14)
C21 N7 C17 N6 179.97(12)
C21 N7 C17 C18 -0.7(2)
C21 N8 C2 C1 76.83(17)
C21 N8 C2 C3 -102.50(16)
C15 C14 C13 C12 0.5(2)
C8 C7 N2 C6 170.13(13)
C8 C7 N2 C22 2.1(2)
C8 C9 C10 C11 0.3(2)
C11 N3 C7 N2 178.09(12)
C11 N3 C7 C8 -1.5(2)
C11 N4 C12 N5 78.19(15)
C11 N4 C12 C13 -97.97(15)
C22 N2 C6 C1 66.22(18)
C22 N2 C6 C5 -109.79(16)
C23 N4 C12 N5 -62.17(17)
C23 N4 C12 C13 121.67(15)
C23 N4 C11 N3 162.97(13)
C23 N4 C11 C10 -18.4(2)
C29 N1 C1 C6 -102.02(16)
C29 N1 C1 C2 74.81(17)
C29 N1 C26 O1 -179.75(15)
C29 N1 C26 C27 0.19(16)
C29 C28 C27 C26 0.87(18)
C13 C14 C15 C16 0.7(2)
C24 N6 C16 N5 30.11(19)
C24 N6 C16 C15 -148.44(15)
C24 N6 C17 N7 -146.65(14)
C24 N6 C17 C18 34.0(2)
C20 C19 C18 C17 0.5(3)
C26 N1 C1 C6 75.05(18)
C26 N1 C1 C2 -108.13(16)
C26 N1 C29 O2 -178.11(15)
C26 N1 C29 C28 0.30(16)
C18 C19 C20 C21 -0.4(2)
C27 C28 C29 O2 177.59(16)
C27 C28 C29 N1 -0.75(17)
C25 N8 C2 C1 -107.63(17)
C25 N8 C2 C3 73.0(2)
C25 N8 C21 N7 -169.30(15)
C25 N8 C21 C20 11.1(2)
